data_4118127
loop_
_publ_author_name
'Christopher J. Adams'
'Robin B. Bedford'
'Emma Carter'
'Nicholas J. Gower'
'Mairi F. Haddow'
'Jeremy N. Harvey'
'Michael Huwe'
'M. \'Angeles Cartes'
'Stephen M. Mansell'
'Carla Mendoza'
'Damien M. Murphy'
'Emily C. Neeve'
'Joshua Nunn'

_publ_section_title
;
 Iron(I) in Negishi Cross-Coupling Reactions
;
_journal_name_full 'Journal of the American Chemical Society'
_journal_page_first 10333
_journal_page_last 10336
_journal_paper_doi 10.1021/ja303250t
_journal_volume 134
_journal_year 2012
_chemical_formula_moiety 'C60 H48 Cl Fe P4, 2(C4 H8 O)'
_chemical_formula_sum 'C68 H64 Cl Fe O2 P4'
_chemical_formula_weight 1128.37
_chemical_name_systematic
; 
 ? 
;
_space_group_IT_number 15
_symmetry_cell_setting monoclinic
_symmetry_space_group_name_Hall '-C 2yc'
_symmetry_space_group_name_H-M 'C 1 2/c 1'
_atom_sites_solution_hydrogens geom
_atom_sites_solution_primary direct
_atom_sites_solution_secondary difmap
_audit_creation_method SHELXL-97
_cell_angle_alpha 90.00
_cell_angle_beta 94.248(2)
_cell_angle_gamma 90.00
_cell_formula_units_Z 8
_cell_length_a 25.3000(10)
_cell_length_b 25.2876(10)
_cell_length_c 18.7836(7)
_cell_measurement_reflns_used 9935
_cell_measurement_temperature 100(2)
_cell_measurement_theta_max 27.06
_cell_measurement_theta_min 2.17
_cell_volume 11984.3(8)
_computing_cell_refinement 'Bruker Apex II'
_computing_data_collection 'Bruker Apex II'
_computing_data_reduction 'Bruker SAINT'
_computing_molecular_graphics 'Bruker ShelXTL'
_computing_publication_material 'Bruker ShelXTL'
_computing_structure_refinement 'SHELXL-97 (Sheldrick, 2008)'
_computing_structure_solution 'SHELXS-97 (Sheldrick, 2008)'
_diffrn_ambient_temperature 100(2)
_diffrn_measured_fraction_theta_full 0.999
_diffrn_measured_fraction_theta_max 0.999
_diffrn_measurement_device_type 'Bruker Apex II kappa CCD area detector'
_diffrn_measurement_method 'phi and omega scans'
_diffrn_radiation_monochromator graphite
_diffrn_radiation_source 'fine-focus sealed tube'
_diffrn_radiation_type MoK\a
_diffrn_radiation_wavelength 0.71073
_diffrn_reflns_av_R_equivalents 0.0599
_diffrn_reflns_av_sigmaI/netI 0.0545
_diffrn_reflns_limit_h_max 30
_diffrn_reflns_limit_h_min -32
_diffrn_reflns_limit_k_max 32
_diffrn_reflns_limit_k_min -32
_diffrn_reflns_limit_l_max 24
_diffrn_reflns_limit_l_min -24
_diffrn_reflns_number 98928
_diffrn_reflns_theta_full 27.52
_diffrn_reflns_theta_max 27.52
_diffrn_reflns_theta_min 1.14
_exptl_absorpt_coefficient_mu 0.447
_exptl_absorpt_correction_T_max 0.2080
_exptl_absorpt_correction_T_min 0.1677
_exptl_absorpt_correction_type multi-scan
_exptl_absorpt_process_details 'SADABS V2008/1'
_exptl_crystal_colour orange
_exptl_crystal_density_diffrn 1.251
_exptl_crystal_description plate
_exptl_crystal_F_000 4728
_exptl_crystal_size_max 0.13
_exptl_crystal_size_mid 0.09
_exptl_crystal_size_min 0.02
_platon_squeeze_details
;
Disordered solvent likely to be two molecules of THF per molecule of complex.
A suitable model could not be obtained.
;
_refine_diff_density_max 0.403
_refine_diff_density_min -0.376
_refine_diff_density_rms 0.067
_refine_ls_extinction_method none
_refine_ls_goodness_of_fit_ref 1.006
_refine_ls_hydrogen_treatment constr
_refine_ls_matrix_type full
_refine_ls_number_parameters 676
_refine_ls_number_reflns 13772
_refine_ls_number_restraints 3
_refine_ls_restrained_S_all 1.010
_refine_ls_R_factor_all 0.0719
_refine_ls_R_factor_gt 0.0451
_refine_ls_shift/su_max 0.001
_refine_ls_shift/su_mean 0.000
_refine_ls_structure_factor_coef Fsqd
_refine_ls_weighting_details 'calc w=1/[\s^2^(Fo^2^)+(0.0740P)^2^+0.0000P] where P=(Fo^2^+2Fc^2^)/3'
_refine_ls_weighting_scheme calc
_refine_ls_wR_factor_gt 0.1200
_refine_ls_wR_factor_ref 0.1287
_reflns_number_gt 9519
_reflns_number_total 13772
_reflns_threshold_expression >2sigma(I)
_cod_data_source_file ja303250t_si_001_2.cif
_cod_data_source_block 8a
_cod_database_code 4118127

loop_
_symmetry_equiv_pos_as_xyz
'x, y, z'
'-x, y, -z+1/2'
'x+1/2, y+1/2, z'
'-x+1/2, y+1/2, -z+1/2'
'-x, -y, -z'
'x, -y, z-1/2'
'-x+1/2, -y+1/2, -z'
'x+1/2, -y+1/2, z-1/2'

loop_
_atom_site_label
_atom_site_type_symbol
_atom_site_fract_x
_atom_site_fract_y
_atom_site_fract_z
_atom_site_U_iso_or_equiv
_atom_site_adp_type
_atom_site_occupancy
_atom_site_symmetry_multiplicity
_atom_site_calc_flag
_atom_site_refinement_flags
_atom_site_disorder_assembly
_atom_site_disorder_group
Fe1 Fe 0.220017(12) 0.097882(12) 0.351108(15) 0.02253(9) Uani 1 1 d . A .
P4 P 0.15418(2) 0.04958(2) 0.29921(3) 0.02187(13) Uani 1 1 d . A .
Cl1 Cl 0.23018(2) 0.10488(2) 0.47238(3) 0.03309(15) Uani 1 1 d . . .
C1 C 0.30238(9) 0.07290(9) 0.22702(11) 0.0289(5) Uani 1 1 d . A .
C2 C 0.32134(9) 0.07210(10) 0.15898(12) 0.0347(6) Uani 1 1 d . . .
H2 H 0.3180 0.1027 0.1297 0.042 Uiso 1 1 calc R . .
C3 C 0.34489(10) 0.02709(11) 0.13405(13) 0.0408(6) Uani 1 1 d . . .
H3 H 0.3567 0.0267 0.0872 0.049 Uiso 1 1 calc R . .
C4 C 0.35133(10) -0.01697(12) 0.17649(14) 0.0442(7) Uani 1 1 d . . .
H4 H 0.3673 -0.0478 0.1587 0.053 Uiso 1 1 calc R . .
C5 C 0.33460(10) -0.01688(11) 0.24548(13) 0.0386(6) Uani 1 1 d . . .
H5 H 0.3402 -0.0470 0.2754 0.046 Uiso 1 1 calc R . .
C6 C 0.30947(9) 0.02806(10) 0.27025(12) 0.0296(5) Uani 1 1 d . A .
C7A C 0.33173(16) 0.16340(18) 0.3040(3) 0.0283(14) Uani 0.50 1 d PGD A 1
C8A C 0.32339(15) 0.20578(18) 0.3490(3) 0.0330(15) Uani 0.50 1 d PG A 1
H8A H 0.2884 0.2150 0.3594 0.040 Uiso 0.50 1 calc PR A 1
C9A C 0.36626(19) 0.23467(15) 0.3787(3) 0.0410(18) Uani 0.50 1 d PG A 1
H9A H 0.3606 0.2636 0.4094 0.049 Uiso 0.50 1 calc PR A 1
C10A C 0.41747(16) 0.22118(18) 0.3635(3) 0.0465(19) Uani 0.50 1 d PG A 1
H10A H 0.4468 0.2409 0.3838 0.056 Uiso 0.50 1 calc PR A 1
C11A C 0.42582(15) 0.17880(19) 0.3185(3) 0.0452(17) Uani 0.50 1 d PG A 1
H11A H 0.4608 0.1696 0.3081 0.054 Uiso 0.50 1 calc PR A 1
C12A C 0.38295(18) 0.14991(17) 0.2888(3) 0.0340(14) Uani 0.50 1 d PG A 1
H12A H 0.3887 0.1209 0.2581 0.041 Uiso 0.50 1 calc PR A 1
P1 P 0.26856(3) 0.12847(2) 0.26728(3) 0.02894(15) Uani 1 1 d D . .
C7B C 0.32090(9) 0.17579(5) 0.29667(14) 0.0339(19) Uani 0.50 1 d PGD A 2
C8B C 0.30979(15) 0.21727(3) 0.34176(17) 0.0384(18) Uani 0.50 1 d PG A 2
H8B H 0.2744 0.2235 0.3533 0.046 Uiso 0.50 1 calc PR A 2
C9B C 0.35049(19) 0.24966(6) 0.3700(2) 0.046(2) Uani 0.50 1 d PG A 2
H9B H 0.3429 0.2780 0.4008 0.055 Uiso 0.50 1 calc PR A 2
C10B C 0.40230(17) 0.24057(11) 0.3532(3) 0.065(3) Uani 0.50 1 d PG A 2
H10B H 0.4301 0.2627 0.3725 0.078 Uiso 0.50 1 calc PR A 2
C11B C 0.41341(11) 0.19908(12) 0.3081(2) 0.078(3) Uani 0.50 1 d PG A 2
H11B H 0.4488 0.1929 0.2966 0.094 Uiso 0.50 1 calc PR A 2
C12B C 0.37271(8) 0.16669(10) 0.27985(18) 0.055(3) Uani 0.50 1 d PG A 2
H12B H 0.3803 0.1383 0.2490 0.066 Uiso 0.50 1 calc PR A 2
P2 P 0.28317(2) 0.03659(2) 0.35807(3) 0.02704(14) Uani 1 1 d G . .
C13A C 0.25459(9) 0.16631(8) 0.19035(12) 0.0214(15) Uani 0.50 1 d PGD A 1
C14A C 0.20616(10) 0.15617(11) 0.15211(14) 0.0283(17) Uani 0.50 1 d PG A 1
H14A H 0.1851 0.1277 0.1669 0.034 Uiso 0.50 1 calc PR A 1
C15A C 0.18728(14) 0.18633(14) 0.09275(18) 0.0332(16) Uani 0.50 1 d PG A 1
H15A H 0.1543 0.1776 0.0680 0.040 Uiso 0.50 1 calc PR A 1
C16A C 0.21595(15) 0.22814(15) 0.07029(19) 0.047(2) Uani 0.50 1 d PG A 1
H16A H 0.2035 0.2492 0.0307 0.057 Uiso 0.50 1 calc PR A 1
C17A C 0.26467(13) 0.23847(12) 0.10841(18) 0.052(2) Uani 0.50 1 d PG A 1
H17A H 0.2853 0.2675 0.0941 0.062 Uiso 0.50 1 calc PR A 1
C18A C 0.28457(11) 0.20727(10) 0.16759(15) 0.0351(15) Uani 0.50 1 d PG A 1
H18A H 0.3183 0.2148 0.1911 0.042 Uiso 0.50 1 calc PR A 1
P3 P 0.15749(3) 0.16090(2) 0.34692(3) 0.02902(15) Uani 1 1 d . . .
C13B C 0.23670(17) 0.16606(15) 0.18453(19) 0.0154(11) Uani 0.50 1 d PGD A 2
C14B C 0.19035(17) 0.14638(15) 0.1499(2) 0.0179(11) Uani 0.50 1 d PG A 2
H14B H 0.1754 0.1144 0.1657 0.021 Uiso 0.50 1 calc PR A 2
C15B C 0.16580(16) 0.1736(2) 0.0923(2) 0.0371(16) Uani 0.50 1 d PG A 2
H15B H 0.1341 0.1601 0.0686 0.044 Uiso 0.50 1 calc PR A 2
C16B C 0.1876(2) 0.2204(2) 0.0692(2) 0.068(3) Uani 0.50 1 d PG A 2
H16B H 0.1708 0.2390 0.0297 0.081 Uiso 0.50 1 calc PR A 2
C17B C 0.2340(2) 0.24009(15) 0.1037(3) 0.078(4) Uani 0.50 1 d PG A 2
H17B H 0.2489 0.2721 0.0880 0.093 Uiso 0.50 1 calc PR A 2
C18B C 0.25852(18) 0.21291(16) 0.1614(2) 0.0399(16) Uani 0.50 1 d PG A 2
H18B H 0.2902 0.2264 0.1851 0.048 Uiso 0.50 1 calc PR A 2
C19 C 0.34458(9) 0.04723(11) 0.41598(12) 0.0369(6) Uani 1 1 d . A .
C20 C 0.35532(10) 0.09631(12) 0.44740(14) 0.0452(7) Uani 1 1 d . . .
H20 H 0.3311 0.1247 0.4389 0.054 Uiso 1 1 calc R A .
C21 C 0.40165(12) 0.10367(15) 0.49140(16) 0.0619(9) Uani 1 1 d . A .
H21 H 0.4089 0.1372 0.5128 0.074 Uiso 1 1 calc R . .
C22 C 0.43692(12) 0.06274(18) 0.50403(17) 0.0703(11) Uani 1 1 d . . .
H22 H 0.4681 0.0680 0.5346 0.084 Uiso 1 1 calc R A .
C23 C 0.42723(11) 0.01431(16) 0.47273(17) 0.0635(9) Uani 1 1 d . A .
H23 H 0.4519 -0.0137 0.4810 0.076 Uiso 1 1 calc R . .
C24 C 0.38081(10) 0.00644(12) 0.42857(14) 0.0471(7) Uani 1 1 d . . .
H24 H 0.3741 -0.0271 0.4070 0.057 Uiso 1 1 calc R A .
C25 C 0.26553(9) -0.02936(9) 0.38735(12) 0.0303(5) Uani 1 1 d . A .
C26 C 0.26510(10) -0.03834(10) 0.46070(12) 0.0351(6) Uani 1 1 d . . .
H26 H 0.2790 -0.0123 0.4934 0.042 Uiso 1 1 calc R A .
C27 C 0.24464(11) -0.08478(10) 0.48625(14) 0.0424(7) Uani 1 1 d . A .
H27 H 0.2440 -0.0904 0.5362 0.051 Uiso 1 1 calc R . .
C28 C 0.22524(12) -0.12295(11) 0.43871(15) 0.0498(7) Uani 1 1 d . . .
H28 H 0.2111 -0.1548 0.4561 0.060 Uiso 1 1 calc R A .
C29 C 0.22627(12) -0.11509(10) 0.36574(14) 0.0438(7) Uani 1 1 d . A .
H29 H 0.2133 -0.1417 0.3333 0.053 Uiso 1 1 calc R . .
C30 C 0.24624(10) -0.06833(9) 0.34039(13) 0.0341(6) Uani 1 1 d . . .
H30 H 0.2467 -0.0629 0.2904 0.041 Uiso 1 1 calc R A .
C31 C 0.10959(9) 0.14730(9) 0.27150(11) 0.0290(5) Uani 1 1 d . A .
C32 C 0.07500(11) 0.18410(10) 0.23760(13) 0.0404(6) Uani 1 1 d . . .
H32 H 0.0748 0.2195 0.2544 0.049 Uiso 1 1 calc R A .
C33 C 0.04124(11) 0.16939(11) 0.18002(13) 0.0426(7) Uani 1 1 d . A .
H33 H 0.0189 0.1950 0.1560 0.051 Uiso 1 1 calc R . .
C34 C 0.03990(10) 0.11703(10) 0.15704(12) 0.0347(6) Uani 1 1 d . . .
H34 H 0.0165 0.1069 0.1175 0.042 Uiso 1 1 calc R A .
C35 C 0.07256(9) 0.07978(9) 0.19169(11) 0.0285(5) Uani 1 1 d . A .
H35 H 0.0712 0.0440 0.1762 0.034 Uiso 1 1 calc R . .
C36 C 0.10750(9) 0.09444(8) 0.24933(11) 0.0248(5) Uani 1 1 d . . .
C37 C 0.17669(11) 0.23009(10) 0.33860(14) 0.0414(6) Uani 1 1 d . A .
C38 C 0.19414(13) 0.25708(11) 0.40100(16) 0.0573(8) Uani 1 1 d . . .
H38 H 0.1943 0.2398 0.4459 0.069 Uiso 1 1 calc R A .
C39 C 0.21125(14) 0.30915(13) 0.3972(2) 0.0697(10) Uani 1 1 d . A .
H39 H 0.2227 0.3274 0.4398 0.084 Uiso 1 1 calc R . .
C40 C 0.21181(15) 0.33449(12) 0.3326(2) 0.0724(10) Uani 1 1 d . . .
H40 H 0.2234 0.3702 0.3306 0.087 Uiso 1 1 calc R A .
C41 C 0.19569(14) 0.30830(11) 0.27084(19) 0.0610(9) Uani 1 1 d . A .
H41 H 0.1966 0.3257 0.2261 0.073 Uiso 1 1 calc R . .
C43A C 0.1076(4) 0.1621(3) 0.4195(6) 0.025(2) Uani 0.50 1 d PGD A 1
C44A C 0.1039(4) 0.1203(3) 0.4668(6) 0.0275(17) Uani 0.50 1 d PG A 1
H44A H 0.1266 0.0906 0.4642 0.033 Uiso 0.50 1 calc PR A 1
C45A C 0.0669(3) 0.1219(3) 0.5179(5) 0.0306(17) Uani 0.50 1 d PG A 1
H45A H 0.0644 0.0932 0.5502 0.037 Uiso 0.50 1 calc PR A 1
C46A C 0.0336(3) 0.1653(2) 0.5217(3) 0.037(2) Uani 0.50 1 d PG A 1
H46A H 0.0083 0.1664 0.5566 0.044 Uiso 0.50 1 calc PR A 1
C47A C 0.0372(3) 0.2072(2) 0.4743(4) 0.035(2) Uani 0.50 1 d PG A 1
H47A H 0.0145 0.2369 0.4769 0.042 Uiso 0.50 1 calc PR A 1
C48A C 0.0742(3) 0.2056(2) 0.4232(4) 0.0294(18) Uani 0.50 1 d PG A 1
H48A H 0.0768 0.2342 0.3909 0.035 Uiso 0.50 1 calc PR A 1
C42 C 0.17810(12) 0.25636(10) 0.27346(15) 0.0466(7) Uani 1 1 d . . .
H42 H 0.1669 0.2385 0.2304 0.056 Uiso 1 1 calc R A .
C43B C 0.1128(4) 0.1744(3) 0.4165(6) 0.031(2) Uani 0.50 1 d PGD A 2
C44B C 0.1003(4) 0.1335(3) 0.4618(7) 0.0281(18) Uani 0.50 1 d PG A 2
H44B H 0.1196 0.1013 0.4620 0.034 Uiso 0.50 1 calc PR A 2
C45B C 0.0595(4) 0.1398(2) 0.5067(5) 0.0321(17) Uani 0.50 1 d PG A 2
H45B H 0.0509 0.1118 0.5376 0.038 Uiso 0.50 1 calc PR A 2
C46B C 0.0312(3) 0.1869(2) 0.5063(4) 0.039(3) Uani 0.50 1 d PG A 2
H46B H 0.0033 0.1912 0.5370 0.047 Uiso 0.50 1 calc PR A 2
C47B C 0.0437(3) 0.2278(2) 0.4610(4) 0.043(2) Uani 0.50 1 d PG A 2
H47B H 0.0244 0.2600 0.4608 0.051 Uiso 0.50 1 calc PR A 2
C48B C 0.0845(3) 0.2215(3) 0.4161(5) 0.0314(18) Uani 0.50 1 d PG A 2
H48B H 0.0931 0.2495 0.3852 0.038 Uiso 0.50 1 calc PR A 2
C49 C 0.11099(8) 0.01723(8) 0.36176(11) 0.0229(5) Uani 1 1 d . . .
C50 C 0.13485(10) -0.00290(10) 0.42484(12) 0.0353(6) Uani 1 1 d . A .
H50 H 0.1720 0.0009 0.4348 0.042 Uiso 1 1 calc R . .
C51 C 0.10502(10) -0.02857(11) 0.47371(13) 0.0390(6) Uani 1 1 d . . .
H51 H 0.1219 -0.0423 0.5167 0.047 Uiso 1 1 calc R A .
C52 C 0.05126(10) -0.03420(9) 0.46003(12) 0.0339(6) Uani 1 1 d . A .
H52 H 0.0308 -0.0518 0.4933 0.041 Uiso 1 1 calc R . .
C53 C 0.02710(10) -0.01406(9) 0.39731(13) 0.0335(5) Uani 1 1 d . . .
H53 H -0.0101 -0.0179 0.3876 0.040 Uiso 1 1 calc R A .
C54 C 0.05657(9) 0.01159(8) 0.34866(12) 0.0279(5) Uani 1 1 d . A .
H54 H 0.0394 0.0254 0.3060 0.033 Uiso 1 1 calc R . .
C55 C 0.15865(9) -0.00408(8) 0.23344(11) 0.0237(5) Uani 1 1 d . . .
C56 C 0.19070(9) 0.00344(9) 0.17649(11) 0.0283(5) Uani 1 1 d . A .
H56 H 0.2091 0.0359 0.1724 0.034 Uiso 1 1 calc R . .
C57 C 0.19581(9) -0.03567(9) 0.12638(12) 0.0323(5) Uani 1 1 d . . .
H57 H 0.2175 -0.0298 0.0880 0.039 Uiso 1 1 calc R A .
C58 C 0.16967(10) -0.08320(10) 0.13142(12) 0.0345(6) Uani 1 1 d . A .
H58 H 0.1735 -0.1101 0.0969 0.041 Uiso 1 1 calc R . .
C59 C 0.13779(11) -0.09143(9) 0.18720(13) 0.0368(6) Uani 1 1 d . . .
H59 H 0.1196 -0.1241 0.1910 0.044 Uiso 1 1 calc R A .
C60 C 0.13242(10) -0.05216(9) 0.23754(12) 0.0318(5) Uani 1 1 d . A .
H60 H 0.1104 -0.0582 0.2756 0.038 Uiso 1 1 calc R . .

loop_
_atom_site_aniso_label
_atom_site_aniso_U_11
_atom_site_aniso_U_22
_atom_site_aniso_U_33
_atom_site_aniso_U_23
_atom_site_aniso_U_13
_atom_site_aniso_U_12
Fe1 0.02365(18) 0.02775(17) 0.01625(16) -0.00148(12) 0.00197(12) -0.00095(13)
P4 0.0236(3) 0.0251(3) 0.0169(3) 0.0010(2) 0.0009(2) 0.0005(2)
Cl1 0.0279(3) 0.0550(4) 0.0162(3) -0.0033(2) 0.0005(2) 0.0000(3)
C1 0.0237(12) 0.0401(13) 0.0232(12) -0.0056(10) 0.0031(9) -0.0067(10)
C2 0.0310(14) 0.0471(15) 0.0262(12) -0.0052(11) 0.0042(10) -0.0083(11)
C3 0.0317(14) 0.0670(18) 0.0245(13) -0.0091(12) 0.0069(10) 0.0012(13)
C4 0.0358(15) 0.0620(18) 0.0347(15) -0.0116(13) 0.0033(11) 0.0138(13)
C5 0.0338(14) 0.0498(15) 0.0321(14) -0.0035(12) 0.0020(11) 0.0109(12)
C6 0.0220(12) 0.0436(14) 0.0232(12) -0.0054(10) 0.0013(9) 0.0009(10)
C7A 0.045(4) 0.016(2) 0.024(3) 0.000(2) 0.005(3) -0.005(3)
C8A 0.031(3) 0.037(3) 0.031(3) -0.006(3) 0.005(2) 0.002(3)
C9A 0.051(5) 0.029(3) 0.042(4) -0.018(3) 0.000(3) -0.001(3)
C10A 0.040(4) 0.041(4) 0.059(5) -0.011(3) 0.007(3) -0.018(3)
C11A 0.051(4) 0.046(3) 0.041(4) -0.013(3) 0.014(3) -0.014(3)
C12A 0.030(3) 0.034(3) 0.039(3) -0.008(2) 0.013(3) -0.005(3)
P1 0.0368(4) 0.0295(3) 0.0214(3) -0.0055(2) 0.0079(2) -0.0103(3)
C7B 0.034(3) 0.041(4) 0.027(3) -0.002(3) 0.008(2) -0.009(3)
C8B 0.043(4) 0.030(3) 0.042(4) -0.013(3) 0.000(3) -0.007(3)
C9B 0.056(5) 0.042(4) 0.040(4) -0.011(3) 0.007(3) -0.015(4)
C10B 0.070(6) 0.083(6) 0.045(5) -0.027(4) 0.020(4) -0.045(5)
C11B 0.040(4) 0.113(8) 0.086(7) -0.055(6) 0.036(4) -0.056(5)
C12B 0.039(4) 0.070(5) 0.058(5) -0.042(4) 0.022(3) -0.025(4)
P2 0.0234(3) 0.0378(3) 0.0198(3) -0.0003(2) 0.0007(2) 0.0022(3)
C13A 0.014(3) 0.028(3) 0.022(3) -0.006(2) 0.000(2) 0.000(2)
C14A 0.021(4) 0.027(3) 0.040(4) 0.010(3) 0.022(3) -0.006(3)
C15A 0.028(4) 0.050(4) 0.022(3) -0.002(3) 0.005(2) 0.002(3)
C16A 0.066(5) 0.031(4) 0.044(4) 0.008(3) 0.001(4) 0.008(4)
C17A 0.083(6) 0.030(3) 0.043(4) 0.001(3) 0.011(3) -0.008(3)
C18A 0.031(4) 0.032(3) 0.043(3) 0.004(2) 0.003(3) 0.000(3)
P3 0.0364(4) 0.0310(3) 0.0192(3) -0.0052(2) -0.0011(2) 0.0055(3)
C13B 0.004(3) 0.021(3) 0.021(3) -0.0016(19) 0.0024(17) -0.0055(18)
C14B 0.016(3) 0.025(2) 0.013(2) 0.0017(19) 0.0065(17) -0.002(2)
C15B 0.041(4) 0.047(4) 0.025(3) 0.005(2) 0.013(3) 0.020(3)
C16B 0.145(10) 0.036(4) 0.026(3) 0.012(3) 0.028(4) 0.028(5)
C17B 0.180(12) 0.020(3) 0.035(4) 0.011(3) 0.023(5) -0.030(5)
C18B 0.062(5) 0.030(3) 0.028(3) -0.009(2) 0.012(3) -0.023(3)
C19 0.0208(12) 0.0655(18) 0.0242(12) -0.0019(12) 0.0009(9) 0.0004(12)
C20 0.0289(14) 0.073(2) 0.0334(14) -0.0128(13) 0.0022(11) -0.0042(13)
C21 0.0355(17) 0.104(3) 0.0455(18) -0.0237(17) -0.0019(13) -0.0151(18)
C22 0.0272(16) 0.136(3) 0.0459(18) -0.006(2) -0.0076(13) -0.009(2)
C23 0.0262(16) 0.116(3) 0.0476(19) 0.0080(19) -0.0058(13) 0.0135(17)
C24 0.0280(14) 0.076(2) 0.0368(15) 0.0067(14) 0.0011(11) 0.0042(14)
C25 0.0281(13) 0.0347(13) 0.0279(12) 0.0056(10) 0.0007(10) 0.0081(10)
C26 0.0362(14) 0.0436(14) 0.0250(12) 0.0042(11) -0.0009(10) 0.0108(11)
C27 0.0564(18) 0.0408(14) 0.0299(14) 0.0105(12) 0.0022(12) 0.0166(13)
C28 0.075(2) 0.0325(14) 0.0431(16) 0.0147(12) 0.0114(15) 0.0159(14)
C29 0.0645(19) 0.0291(13) 0.0377(15) 0.0030(11) 0.0029(13) 0.0095(13)
C30 0.0393(15) 0.0355(13) 0.0276(13) 0.0042(10) 0.0025(10) 0.0119(11)
C31 0.0378(14) 0.0326(12) 0.0164(11) -0.0022(9) 0.0004(9) 0.0083(10)
C32 0.0555(17) 0.0365(14) 0.0281(13) -0.0052(11) -0.0050(12) 0.0179(13)
C33 0.0494(17) 0.0493(16) 0.0279(13) 0.0000(12) -0.0060(11) 0.0245(13)
C34 0.0326(14) 0.0472(15) 0.0232(12) 0.0006(11) -0.0047(10) 0.0053(11)
C35 0.0301(13) 0.0348(12) 0.0204(11) 0.0004(9) 0.0000(9) -0.0002(10)
C36 0.0266(12) 0.0294(11) 0.0183(10) 0.0013(9) 0.0018(9) 0.0022(9)
C37 0.0566(18) 0.0299(13) 0.0367(14) -0.0088(11) -0.0029(12) 0.0051(12)
C38 0.080(2) 0.0419(16) 0.0482(18) -0.0207(14) -0.0045(16) 0.0060(16)
C39 0.081(3) 0.0446(18) 0.082(3) -0.0356(18) -0.003(2) 0.0008(17)
C40 0.089(3) 0.0297(16) 0.099(3) -0.0146(18) 0.009(2) -0.0002(16)
C41 0.079(2) 0.0328(15) 0.072(2) 0.0005(15) 0.0113(18) 0.0066(15)
C43A 0.018(4) 0.029(4) 0.029(5) -0.019(3) -0.001(3) 0.006(3)
C44A 0.025(4) 0.036(4) 0.022(4) -0.009(3) 0.001(3) -0.004(3)
C45A 0.020(4) 0.045(5) 0.027(4) -0.007(3) 0.003(3) -0.002(3)
C46A 0.026(4) 0.047(5) 0.037(4) -0.013(4) -0.001(3) -0.001(4)
C47A 0.027(4) 0.049(5) 0.029(4) -0.015(5) -0.001(3) 0.017(4)
C48A 0.028(4) 0.031(4) 0.028(3) 0.001(3) -0.005(3) -0.002(3)
C42 0.067(2) 0.0282(13) 0.0446(16) -0.0037(12) 0.0044(14) 0.0080(13)
C43B 0.035(5) 0.042(5) 0.016(4) -0.003(3) -0.006(3) -0.009(4)
C44B 0.027(4) 0.029(4) 0.028(4) -0.010(3) -0.002(3) 0.000(3)
C45B 0.024(4) 0.044(5) 0.028(4) -0.009(3) -0.001(3) 0.002(4)
C46B 0.026(3) 0.065(7) 0.026(4) -0.022(5) 0.003(3) 0.005(4)
C47B 0.038(4) 0.053(5) 0.036(4) -0.016(4) -0.004(3) 0.007(4)
C48B 0.035(5) 0.031(4) 0.027(3) -0.016(3) -0.002(2) 0.006(3)
C49 0.0262(12) 0.0237(11) 0.0188(11) 0.0006(8) 0.0025(8) 0.0020(9)
C50 0.0260(13) 0.0536(16) 0.0262(13) 0.0107(11) 0.0019(10) -0.0010(11)
C51 0.0311(14) 0.0570(16) 0.0285(13) 0.0166(12) 0.0010(10) 0.0010(12)
C52 0.0332(14) 0.0394(13) 0.0304(13) 0.0091(10) 0.0106(10) -0.0009(11)
C53 0.0260(13) 0.0355(13) 0.0392(14) 0.0072(11) 0.0044(10) -0.0002(11)
C54 0.0293(13) 0.0271(11) 0.0271(12) 0.0051(9) 0.0004(9) 0.0000(10)
C55 0.0243(12) 0.0274(11) 0.0189(11) 0.0005(9) -0.0017(8) 0.0029(9)
C56 0.0300(13) 0.0339(12) 0.0207(11) 0.0005(9) -0.0001(9) -0.0048(10)
C57 0.0307(13) 0.0452(14) 0.0211(12) -0.0050(10) 0.0030(9) -0.0031(11)
C58 0.0408(15) 0.0379(13) 0.0244(12) -0.0083(10) 0.0003(10) 0.0006(11)
C59 0.0481(16) 0.0305(13) 0.0324(13) -0.0064(10) 0.0080(11) -0.0063(11)
C60 0.0369(14) 0.0333(12) 0.0259(12) -0.0014(10) 0.0066(10) -0.0012(11)

loop_
_atom_type_symbol
_atom_type_description
_atom_type_scat_dispersion_real
_atom_type_scat_dispersion_imag
_atom_type_scat_source
C C 0.0033 0.0016 'International Tables Vol C Tables 4.2.6.8 and 6.1.1.4'
H H 0.0000 0.0000 'International Tables Vol C Tables 4.2.6.8 and 6.1.1.4'
P P 0.1023 0.0942 'International Tables Vol C Tables 4.2.6.8 and 6.1.1.4'
Cl Cl 0.1484 0.1585 'International Tables Vol C Tables 4.2.6.8 and 6.1.1.4'
Fe Fe 0.3463 0.8444 'International Tables Vol C Tables 4.2.6.8 and 6.1.1.4'
O O 0.0106 0.0060 'International Tables Vol C Tables 4.2.6.8 and 6.1.1.4'

loop_
_geom_angle_atom_site_label_1
_geom_angle_atom_site_label_2
_geom_angle_atom_site_label_3
_geom_angle
P1 Fe1 P2 81.42(2)
P1 Fe1 P4 108.48(2)
P2 Fe1 P4 98.87(2)
P1 Fe1 P3 98.88(3)
P2 Fe1 P3 178.31(3)
P4 Fe1 P3 82.63(2)
P1 Fe1 Cl1 131.14(3)
P2 Fe1 Cl1 88.16(2)
P4 Fe1 Cl1 120.29(2)
P3 Fe1 Cl1 90.40(2)
C36 P4 C55 100.44(10)
C36 P4 C49 102.03(10)
C55 P4 C49 99.69(9)
C36 P4 Fe1 108.35(7)
C55 P4 Fe1 127.93(7)
C49 P4 Fe1 114.89(7)
C2 C1 C6 118.8(2)
C2 C1 P1 126.09(19)
C6 C1 P1 115.14(16)
C3 C2 C1 120.5(2)
C3 C2 H2 119.8
C1 C2 H2 119.8
C4 C3 C2 120.5(2)
C4 C3 H3 119.8
C2 C3 H3 119.8
C3 C4 C5 120.5(2)
C3 C4 H4 119.7
C5 C4 H4 119.7
C4 C5 C6 119.2(2)
C4 C5 H5 120.4
C6 C5 H5 120.4
C1 C6 C5 120.5(2)
C1 C6 P2 112.77(16)
C5 C6 P2 126.74(19)
C8A C7A C12A 120.0
C8A C7A P1 114.5(2)
C12A C7A P1 125.5(2)
C7A C8A C9A 120.0
C7A C8A H8A 120.0
C9A C8A H8A 120.0
C10A C9A C8A 120.0
C10A C9A H9A 120.0
C8A C9A H9A 120.0
C9A C10A C11A 120.0
C9A C10A H10A 120.0
C11A C10A H10A 120.0
C12A C11A C10A 120.0
C12A C11A H11A 120.0
C10A C11A H11A 120.0
C11A C12A C7A 120.0
C11A C12A H12A 120.0
C7A C12A H12A 120.0
C13A P1 C1 98.65(12)
C13A P1 C7B 89.4
C1 P1 C7B 105.93(12)
C13A P1 C7A 99.10(19)
C1 P1 C7A 95.73(16)
C7B P1 C7A 13.06(18)
C13A P1 C13B 12.86(14)
C1 P1 C13B 102.89(15)
C7B P1 C13B 99.70(14)
C7A P1 C13B 110.4(2)
C13A P1 Fe1 133.84(9)
C1 P1 Fe1 109.05(8)
C7B P1 Fe1 116.11(9)
C7A P1 Fe1 113.53(15)
C13B P1 Fe1 121.44(13)
C8B C7B C12B 120.0
C8B C7B P1 120.03(6)
C12B C7B P1 119.62(6)
C7B C8B C9B 120.0
C7B C8B H8B 120.0
C9B C8B H8B 120.0
C8B C9B C10B 120.0
C8B C9B H9B 120.0
C10B C9B H9B 120.0
C9B C10B C11B 120.0
C9B C10B H10B 120.0
C11B C10B H10B 120.0
C12B C11B C10B 120.0
C12B C11B H11B 120.0
C10B C11B H11B 120.0
C11B C12B C7B 120.0
C11B C12B H12B 120.0
C7B C12B H12B 120.0
C25 P2 C6 106.07(11)
C25 P2 C19 99.76(11)
C6 P2 C19 101.59(10)
C25 P2 Fe1 117.72(8)
C6 P2 Fe1 109.62(8)
C19 P2 Fe1 120.14(9)
C18A C13A C14A 117.6
C18A C13A P1 126.09(5)
C14A C13A P1 116.13(5)
C13A C14A C15A 122.8
C13A C14A H14A 118.6
C15A C14A H14A 118.6
C16A C15A C14A 120.5
C16A C15A H15A 119.7
C14A C15A H15A 119.7
C15A C16A C17A 116.9
C15A C16A H16A 121.5
C17A C16A H16A 121.5
C16A C17A C18A 122.8
C16A C17A H17A 118.6
C18A C17A H17A 118.6
C13A C18A C17A 119.4
C13A C18A H18A 120.3
C17A C18A H18A 120.3
C43B P3 C37 93.7(3)
C43B P3 C31 100.4(4)
C37 P3 C31 106.22(11)
C43B P3 C43A 10.0(5)
C37 P3 C43A 103.8(3)
C31 P3 C43A 96.9(4)
C43B P3 Fe1 125.5(3)
C37 P3 Fe1 119.51(9)
C31 P3 Fe1 108.60(7)
C43A P3 Fe1 119.0(3)
C14B C13B C18B 120.0
C14B C13B P1 118.9(2)
C18B C13B P1 121.0(2)
C15B C14B C13B 120.0
C15B C14B H14B 120.0
C13B C14B H14B 120.0
C16B C15B C14B 120.0
C16B C15B H15B 120.0
C14B C15B H15B 120.0
C15B C16B C17B 120.0
C15B C16B H16B 120.0
C17B C16B H16B 120.0
C18B C17B C16B 120.0
C18B C17B H17B 120.0
C16B C17B H17B 120.0
C17B C18B C13B 120.0
C17B C18B H18B 120.0
C13B C18B H18B 120.0
C24 C19 C20 119.0(2)
C24 C19 P2 120.5(2)
C20 C19 P2 120.5(2)
C19 C20 C21 119.9(3)
C19 C20 H20 120.0
C21 C20 H20 120.0
C22 C21 C20 120.5(3)
C22 C21 H21 119.8
C20 C21 H21 119.8
C23 C22 C21 120.3(3)
C23 C22 H22 119.9
C21 C22 H22 119.9
C22 C23 C24 119.7(3)
C22 C23 H23 120.1
C24 C23 H23 120.1
C19 C24 C23 120.6(3)
C19 C24 H24 119.7
C23 C24 H24 119.7
C30 C25 C26 118.9(2)
C30 C25 P2 122.74(18)
C26 C25 P2 117.80(18)
C27 C26 C25 120.7(2)
C27 C26 H26 119.7
C25 C26 H26 119.7
C28 C27 C26 119.6(2)
C28 C27 H27 120.2
C26 C27 H27 120.2
C27 C28 C29 120.5(3)
C27 C28 H28 119.8
C29 C28 H28 119.8
C30 C29 C28 119.8(3)
C30 C29 H29 120.1
C28 C29 H29 120.1
C29 C30 C25 120.6(2)
C29 C30 H30 119.7
C25 C30 H30 119.7
C32 C31 C36 119.4(2)
C32 C31 P3 125.77(18)
C36 C31 P3 114.75(16)
C33 C32 C31 120.5(2)
C33 C32 H32 119.7
C31 C32 H32 119.7
C32 C33 C34 120.0(2)
C32 C33 H33 120.0
C34 C33 H33 120.0
C35 C34 C33 120.1(2)
C35 C34 H34 119.9
C33 C34 H34 119.9
C34 C35 C36 120.4(2)
C34 C35 H35 119.8
C36 C35 H35 119.8
C35 C36 C31 119.5(2)
C35 C36 P4 125.17(17)
C31 C36 P4 115.33(16)
C42 C37 C38 118.4(3)
C42 C37 P3 123.77(19)
C38 C37 P3 117.7(2)
C39 C38 C37 120.0(3)
C39 C38 H38 120.0
C37 C38 H38 120.0
C40 C39 C38 120.7(3)
C40 C39 H39 119.7
C38 C39 H39 119.7
C41 C40 C39 120.0(3)
C41 C40 H40 120.0
C39 C40 H40 120.0
C40 C41 C42 120.2(3)
C40 C41 H41 119.9
C42 C41 H41 119.9
C44A C43A C48A 120.0
C44A C43A P3 121.3(5)
C48A C43A P3 118.7(5)
C43A C44A C45A 120.0
C43A C44A H44A 120.0
C45A C44A H44A 120.0
C44A C45A C46A 120.0
C44A C45A H45A 120.0
C46A C45A H45A 120.0
C47A C46A C45A 120.0
C47A C46A H46A 120.0
C45A C46A H46A 120.0
C48A C47A C46A 120.0
C48A C47A H47A 120.0
C46A C47A H47A 120.0
C47A C48A C43A 120.0
C47A C48A H48A 120.0
C43A C48A H48A 120.0
C41 C42 C37 120.7(3)
C41 C42 H42 119.7
C37 C42 H42 119.7
C44B C43B C48B 120.0
C44B C43B P3 118.8(5)
C48B C43B P3 120.2(5)
C45B C44B C43B 120.0
C45B C44B H44B 120.0
C43B C44B H44B 120.0
C46B C45B C44B 120.0
C46B C45B H45B 120.0
C44B C45B H45B 120.0
C45B C46B C47B 120.0
C45B C46B H46B 120.0
C47B C46B H46B 120.0
C46B C47B C48B 120.0
C46B C47B H47B 120.0
C48B C47B H47B 120.0
C47B C48B C43B 120.0
C47B C48B H48B 120.0
C43B C48B H48B 120.0
C50 C49 C54 118.5(2)
C50 C49 P4 117.66(17)
C54 C49 P4 123.83(16)
C49 C50 C51 120.8(2)
C49 C50 H50 119.6
C51 C50 H50 119.6
C52 C51 C50 120.2(2)
C52 C51 H51 119.9
C50 C51 H51 119.9
C51 C52 C53 119.4(2)
C51 C52 H52 120.3
C53 C52 H52 120.3
C54 C53 C52 120.6(2)
C54 C53 H53 119.7
C52 C53 H53 119.7
C53 C54 C49 120.5(2)
C53 C54 H54 119.8
C49 C54 H54 119.8
C60 C55 C56 117.8(2)
C60 C55 P4 123.59(16)
C56 C55 P4 118.60(16)
C57 C56 C55 120.8(2)
C57 C56 H56 119.6
C55 C56 H56 119.6
C56 C57 C58 120.6(2)
C56 C57 H57 119.7
C58 C57 H57 119.7
C57 C58 C59 119.5(2)
C57 C58 H58 120.3
C59 C58 H58 120.3
C58 C59 C60 120.1(2)
C58 C59 H59 120.0
C60 C59 H59 120.0
C59 C60 C55 121.2(2)
C59 C60 H60 119.4
C55 C60 H60 119.4

loop_
_geom_bond_atom_site_label_1
_geom_bond_atom_site_label_2
_geom_bond_distance
Fe1 P1 2.2075(6)
Fe1 P2 2.2229
Fe1 P4 2.2308(6)
Fe1 P3 2.2428(7)
Fe1 Cl1 2.2803(6)
P4 C36 1.843(2)
P4 C55 1.844(2)
P4 C49 1.853(2)
C1 C2 1.398(3)
C1 C6 1.398(3)
C1 P1 1.837(2)
C2 C3 1.382(3)
C2 H2 0.9500
C3 C4 1.373(4)
C3 H3 0.9500
C4 C5 1.393(3)
C4 H4 0.9500
C5 C6 1.399(3)
C5 H5 0.9500
C6 P2 1.837(2)
C7A C8A 1.3900
C7A C12A 1.3900
C7A P1 1.910(3)
C8A C9A 1.3900
C8A H8A 0.9500
C9A C10A 1.3900
C9A H9A 0.9500
C10A C11A 1.3900
C10A H10A 0.9500
C11A C12A 1.3900
C11A H11A 0.9500
C12A H12A 0.9500
P1 C13A 1.7473(11)
P1 C7B 1.8389(17)
P1 C13B 1.945(3)
C7B C8B 1.3900
C7B C12B 1.3900
C8B C9B 1.3900
C8B H8B 0.9500
C9B C10B 1.3900
C9B H9B 0.9500
C10B C11B 1.3900
C10B H10B 0.9500
C11B C12B 1.3900
C11B H11B 0.9500
C12B H12B 0.9500
P2 C25 1.822(2)
P2 C19 1.849(2)
C13A C18A 1.3705
C13A C14A 1.3974
C14A C15A 1.4051
C14A H14A 0.9500
C15A C16A 1.3665
C15A H15A 0.9500
C16A C17A 1.4034
C16A H16A 0.9500
C17A C18A 1.4243
C17A H17A 0.9500
C18A H18A 0.9500
P3 C43B 1.822(6)
P3 C37 1.825(3)
P3 C31 1.828(2)
P3 C43A 1.926(6)
C13B C14B 1.3900
C13B C18B 1.3900
C14B C15B 1.3900
C14B H14B 0.9500
C15B C16B 1.3900
C15B H15B 0.9500
C16B C17B 1.3900
C16B H16B 0.9500
C17B C18B 1.3900
C17B H17B 0.9500
C18B H18B 0.9500
C19 C24 1.388(4)
C19 C20 1.392(4)
C20 C21 1.396(4)
C20 H20 0.9500
C21 C22 1.376(5)
C21 H21 0.9500
C22 C23 1.373(5)
C22 H22 0.9500
C23 C24 1.401(4)
C23 H23 0.9500
C24 H24 0.9500
C25 C30 1.387(3)
C25 C26 1.397(3)
C26 C27 1.384(3)
C26 H26 0.9500
C27 C28 1.380(4)
C27 H27 0.9500
C28 C29 1.387(4)
C28 H28 0.9500
C29 C30 1.384(3)
C29 H29 0.9500
C30 H30 0.9500
C31 C32 1.398(3)
C31 C36 1.400(3)
C32 C33 1.379(4)
C32 H32 0.9500
C33 C34 1.392(3)
C33 H33 0.9500
C34 C35 1.384(3)
C34 H34 0.9500
C35 C36 1.396(3)
C35 H35 0.9500
C37 C42 1.395(4)
C37 C38 1.399(4)
C38 C39 1.390(4)
C38 H38 0.9500
C39 C40 1.375(5)
C39 H39 0.9500
C40 C41 1.371(5)
C40 H40 0.9500
C41 C42 1.389(4)
C41 H41 0.9500
C43A C44A 1.3900
C43A C48A 1.3900
C44A C45A 1.3900
C44A H44A 0.9500
C45A C46A 1.3900
C45A H45A 0.9500
C46A C47A 1.3900
C46A H46A 0.9500
C47A C48A 1.3900
C47A H47A 0.9500
C48A H48A 0.9500
C42 H42 0.9500
C43B C44B 1.3900
C43B C48B 1.3900
C44B C45B 1.3900
C44B H44B 0.9500
C45B C46B 1.3900
C45B H45B 0.9500
C46B C47B 1.3900
C46B H46B 0.9500
C47B C48B 1.3900
C47B H47B 0.9500
C48B H48B 0.9500
C49 C50 1.386(3)
C49 C54 1.388(3)
C50 C51 1.391(3)
C50 H50 0.9500
C51 C52 1.373(3)
C51 H51 0.9500
C52 C53 1.384(3)
C52 H52 0.9500
C53 C54 1.383(3)
C53 H53 0.9500
C54 H54 0.9500
C55 C60 1.390(3)
C55 C56 1.402(3)
C56 C57 1.378(3)
C56 H56 0.9500
C57 C58 1.379(3)
C57 H57 0.9500
C58 C59 1.384(3)
C58 H58 0.9500
C59 C60 1.385(3)
C59 H59 0.9500
C60 H60 0.9500

loop_
_geom_torsion_atom_site_label_1
_geom_torsion_atom_site_label_2
_geom_torsion_atom_site_label_3
_geom_torsion_atom_site_label_4
_geom_torsion
P1 Fe1 P4 C36 -69.94(7)
P2 Fe1 P4 C36 -153.80(7)
P3 Fe1 P4 C36 27.00(7)
Cl1 Fe1 P4 C36 113.14(7)
P1 Fe1 P4 C55 50.09(9)
P2 Fe1 P4 C55 -33.76(9)
P3 Fe1 P4 C55 147.04(9)
Cl1 Fe1 P4 C55 -126.83(9)
P1 Fe1 P4 C49 176.73(7)
P2 Fe1 P4 C49 92.88(8)
P3 Fe1 P4 C49 -86.33(8)
Cl1 Fe1 P4 C49 -0.19(8)
C6 C1 C2 C3 2.4(3)
P1 C1 C2 C3 -178.18(18)
C1 C2 C3 C4 -1.8(4)
C2 C3 C4 C5 -0.5(4)
C3 C4 C5 C6 2.2(4)
C2 C1 C6 C5 -0.6(3)
P1 C1 C6 C5 179.86(18)
C2 C1 C6 P2 179.03(17)
P1 C1 C6 P2 -0.5(2)
C4 C5 C6 C1 -1.6(4)
C4 C5 C6 P2 178.8(2)
C12A C7A C8A C9A 0.0
P1 C7A C8A C9A -179.5(3)
C7A C8A C9A C10A 0.0
C8A C9A C10A C11A 0.0
C9A C10A C11A C12A 0.0
C10A C11A C12A C7A 0.0
C8A C7A C12A C11A 0.0
P1 C7A C12A C11A 179.4(4)
C2 C1 P1 C13A 14.2(2)
C6 C1 P1 C13A -166.36(18)
C2 C1 P1 C7B -77.7(2)
C6 C1 P1 C7B 101.81(18)
C2 C1 P1 C7A -86.0(3)
C6 C1 P1 C7A 93.5(2)
C2 C1 P1 C13B 26.5(2)
C6 C1 P1 C13B -154.0(2)
C2 C1 P1 Fe1 156.69(19)
C6 C1 P1 Fe1 -23.83(19)
C8A C7A P1 C13A 89.0(3)
C12A C7A P1 C13A -90.5(3)
C8A C7A P1 C1 -171.3(2)
C12A C7A P1 C1 9.2(3)
C8A C7A P1 C7B 46.7(9)
C12A C7A P1 C7B -132.8(10)
C8A C7A P1 C13B 82.6(3)
C12A C7A P1 C13B -96.8(3)
C8A C7A P1 Fe1 -57.6(3)
C12A C7A P1 Fe1 122.9(2)
P2 Fe1 P1 C13A 152.81(14)
P4 Fe1 P1 C13A 56.27(14)
P3 Fe1 P1 C13A -28.88(14)
Cl1 Fe1 P1 C13A -127.26(14)
P2 Fe1 P1 C1 29.29(8)
P4 Fe1 P1 C1 -67.25(8)
P3 Fe1 P1 C1 -152.40(8)
Cl1 Fe1 P1 C1 109.22(8)
P2 Fe1 P1 C7B -90.22(8)
P4 Fe1 P1 C7B 173.24(8)
P3 Fe1 P1 C7B 88.10(8)
Cl1 Fe1 P1 C7B -10.29(9)
P2 Fe1 P1 C7A -76.10(18)
P4 Fe1 P1 C7A -172.64(17)
P3 Fe1 P1 C7A 102.21(17)
Cl1 Fe1 P1 C7A 3.83(18)
P2 Fe1 P1 C13B 148.48(15)
P4 Fe1 P1 C13B 51.94(15)
P3 Fe1 P1 C13B -33.21(15)
Cl1 Fe1 P1 C13B -131.59(15)
C13A P1 C7B C8B 93.87(7)
C1 P1 C7B C8B -167.32(9)
C7A P1 C7B C8B -127.8(9)
C13B P1 C7B C8B 86.18(14)
Fe1 P1 C7B C8B -46.13(6)
C13A P1 C7B C12B -92.94(5)
C1 P1 C7B C12B 5.88(10)
C7A P1 C7B C12B 45.4(9)
C13B P1 C7B C12B -100.62(16)
Fe1 P1 C7B C12B 127.07(7)
C12B C7B C8B C9B 0.0
P1 C7B C8B C9B 173.2
C7B C8B C9B C10B 0.0
C8B C9B C10B C11B 0.0
C9B C10B C11B C12B 0.0
C10B C11B C12B C7B 0.0
C8B C7B C12B C11B 0.0
P1 C7B C12B C11B -173.2
C1 C6 P2 C25 152.61(17)
C5 C6 P2 C25 -27.8(2)
C1 C6 P2 C19 -103.56(18)
C5 C6 P2 C19 76.1(2)
C1 C6 P2 Fe1 24.55(19)
C5 C6 P2 Fe1 -155.83(19)
P1 Fe1 P2 C25 -151.20(9)
P4 Fe1 P2 C25 -43.68(9)
P3 Fe1 P2 C25 108.5(9)
Cl1 Fe1 P2 C25 76.69(9)
P1 Fe1 P2 C6 -29.93(8)
P4 Fe1 P2 C6 77.59(8)
P3 Fe1 P2 C6 -130.2(9)
Cl1 Fe1 P2 C6 -162.03(8)
P1 Fe1 P2 C19 87.04(9)
P4 Fe1 P2 C19 -165.44(9)
P3 Fe1 P2 C19 -13.2(10)
Cl1 Fe1 P2 C19 -45.07(9)
C1 P1 C13A C18A -95.43(11)
C7B P1 C13A C18A 10.58(10)
C7A P1 C13A C18A 1.84(17)
C13B P1 C13A C18A 154.3(9)
Fe1 P1 C13A C18A 137.42(9)
C1 P1 C13A C14A 89.95(11)
C7B P1 C13A C14A -164.0
C7A P1 C13A C14A -172.78(18)
C13B P1 C13A C14A -20.4(9)
Fe1 P1 C13A C14A -37.20(14)
C18A C13A C14A C15A -0.7
P1 C13A C14A C15A 174.39(7)
C13A C14A C15A C16A -0.9
C14A C15A C16A C17A 1.0
C15A C16A C17A C18A 0.5
C14A C13A C18A C17A 2.1
P1 C13A C18A C17A -172.43(8)
C16A C17A C18A C13A -2.1
P1 Fe1 P3 C43B -161.8(4)
P2 Fe1 P3 C43B -61.8(10)
P4 Fe1 P3 C43B 90.6(4)
Cl1 Fe1 P3 C43B -29.9(4)
P1 Fe1 P3 C37 -42.04(10)
P2 Fe1 P3 C37 58.0(9)
P4 Fe1 P3 C37 -149.70(10)
Cl1 Fe1 P3 C37 89.79(10)
P1 Fe1 P3 C31 79.90(8)
P2 Fe1 P3 C31 180(96)
P4 Fe1 P3 C31 -27.76(8)
Cl1 Fe1 P3 C31 -148.27(8)
P1 Fe1 P3 C43A -170.8(4)
P2 Fe1 P3 C43A -70.8(10)
P4 Fe1 P3 C43A 81.5(4)
Cl1 Fe1 P3 C43A -39.0(4)
C13A P1 C13B C14B 150.4(10)
C1 P1 C13B C14B 78.4(2)
C7B P1 C13B C14B -172.7(2)
C7A P1 C13B C14B 179.6(2)
Fe1 P1 C13B C14B -43.8(2)
C13A P1 C13B C18B -31.9(8)
C1 P1 C13B C18B -103.9(2)
C7B P1 C13B C18B 5.0(3)
C7A P1 C13B C18B -2.7(3)
Fe1 P1 C13B C18B 133.9(2)
C18B C13B C14B C15B 0.0
P1 C13B C14B C15B 177.7(3)
C13B C14B C15B C16B 0.0
C14B C15B C16B C17B 0.0
C15B C16B C17B C18B 0.0
C16B C17B C18B C13B 0.0
C14B C13B C18B C17B 0.0
P1 C13B C18B C17B -177.7(3)
C25 P2 C19 C24 40.7(2)
C6 P2 C19 C24 -68.1(2)
Fe1 P2 C19 C24 170.87(17)
C25 P2 C19 C20 -139.6(2)
C6 P2 C19 C20 111.6(2)
Fe1 P2 C19 C20 -9.4(2)
C24 C19 C20 C21 -0.7(4)
P2 C19 C20 C21 179.5(2)
C19 C20 C21 C22 0.0(4)
C20 C21 C22 C23 0.8(5)
C21 C22 C23 C24 -0.9(5)
C20 C19 C24 C23 0.6(4)
P2 C19 C24 C23 -179.7(2)
C22 C23 C24 C19 0.2(4)
C6 P2 C25 C30 -34.0(2)
C19 P2 C25 C30 -139.1(2)
Fe1 P2 C25 C30 89.1(2)
C6 P2 C25 C26 154.52(18)
C19 P2 C25 C26 49.4(2)
Fe1 P2 C25 C26 -82.39(19)
C30 C25 C26 C27 -1.5(4)
P2 C25 C26 C27 170.36(19)
C25 C26 C27 C28 1.0(4)
C26 C27 C28 C29 0.2(4)
C27 C28 C29 C30 -0.9(4)
C28 C29 C30 C25 0.4(4)
C26 C25 C30 C29 0.8(4)
P2 C25 C30 C29 -170.66(19)
C43B P3 C31 C32 67.6(4)
C37 P3 C31 C32 -29.4(2)
C43A P3 C31 C32 77.1(3)
Fe1 P3 C31 C32 -159.1(2)
C43B P3 C31 C36 -110.0(3)
C37 P3 C31 C36 153.02(17)
C43A P3 C31 C36 -100.4(3)
Fe1 P3 C31 C36 23.30(19)
C36 C31 C32 C33 -3.9(4)
P3 C31 C32 C33 178.7(2)
C31 C32 C33 C34 2.6(4)
C32 C33 C34 C35 -0.3(4)
C33 C34 C35 C36 -0.7(3)
C34 C35 C36 C31 -0.5(3)
C34 C35 C36 P4 -178.64(17)
C32 C31 C36 C35 2.8(3)
P3 C31 C36 C35 -179.44(17)
C32 C31 C36 P4 -178.90(18)
P3 C31 C36 P4 -1.2(2)
C55 P4 C36 C35 20.6(2)
C49 P4 C36 C35 -81.8(2)
Fe1 P4 C36 C35 156.64(17)
C55 P4 C36 C31 -157.55(17)
C49 P4 C36 C31 100.08(17)
Fe1 P4 C36 C31 -21.52(18)
C43B P3 C37 C42 -132.6(5)
C31 P3 C37 C42 -30.6(3)
C43A P3 C37 C42 -132.1(4)
Fe1 P3 C37 C42 92.5(3)
C43B P3 C37 C38 51.6(5)
C31 P3 C37 C38 153.6(2)
C43A P3 C37 C38 52.1(5)
Fe1 P3 C37 C38 -83.3(2)
C42 C37 C38 C39 1.3(5)
P3 C37 C38 C39 177.4(3)
C37 C38 C39 C40 -0.7(5)
C38 C39 C40 C41 -0.4(6)
C39 C40 C41 C42 0.8(5)
C43B P3 C43A C44A -144(5)
C37 P3 C43A C44A -146.5(4)
C31 P3 C43A C44A 104.9(5)
Fe1 P3 C43A C44A -10.8(6)
C43B P3 C43A C48A 37(4)
C37 P3 C43A C48A 34.5(7)
C31 P3 C43A C48A -74.1(6)
Fe1 P3 C43A C48A 170.2(4)
C48A C43A C44A C45A 0.0
P3 C43A C44A C45A -179.0(8)
C43A C44A C45A C46A 0.0
C44A C45A C46A C47A 0.0
C45A C46A C47A C48A 0.0
C46A C47A C48A C43A 0.0
C44A C43A C48A C47A 0.0
P3 C43A C48A C47A 179.0(8)
C40 C41 C42 C37 -0.2(5)
C38 C37 C42 C41 -0.9(4)
P3 C37 C42 C41 -176.7(2)
C37 P3 C43B C44B -157.5(4)
C31 P3 C43B C44B 95.3(5)
C43A P3 C43B C44B 25(4)
Fe1 P3 C43B C44B -26.7(6)
C37 P3 C43B C48B 34.0(6)
C31 P3 C43B C48B -73.3(6)
C43A P3 C43B C48B -143(5)
Fe1 P3 C43B C48B 164.8(4)
C48B C43B C44B C45B 0.0
P3 C43B C44B C45B -168.5(8)
C43B C44B C45B C46B 0.0
C44B C45B C46B C47B 0.0
C45B C46B C47B C48B 0.0
C46B C47B C48B C43B 0.0
C44B C43B C48B C47B 0.0
P3 C43B C48B C47B 168.4(8)
C36 P4 C49 C50 -155.15(18)
C55 P4 C49 C50 101.89(19)
Fe1 P4 C49 C50 -38.2(2)
C36 P4 C49 C54 25.6(2)
C55 P4 C49 C54 -77.39(19)
Fe1 P4 C49 C54 142.56(16)
C54 C49 C50 C51 0.5(4)
P4 C49 C50 C51 -178.8(2)
C49 C50 C51 C52 -0.2(4)
C50 C51 C52 C53 -0.1(4)
C51 C52 C53 C54 -0.1(4)
C52 C53 C54 C49 0.4(3)
C50 C49 C54 C53 -0.7(3)
P4 C49 C54 C53 178.62(18)
C36 P4 C55 C60 -102.4(2)
C49 P4 C55 C60 1.9(2)
Fe1 P4 C55 C60 134.28(17)
C36 P4 C55 C56 78.44(19)
C49 P4 C55 C56 -177.29(17)
Fe1 P4 C55 C56 -44.9(2)
C60 C55 C56 C57 0.1(3)
P4 C55 C56 C57 179.30(18)
C55 C56 C57 C58 -0.3(4)
C56 C57 C58 C59 0.4(4)
C57 C58 C59 C60 -0.2(4)
C58 C59 C60 C55 -0.1(4)
C56 C55 C60 C59 0.1(3)
P4 C55 C60 C59 -179.0(2)

loop_
_platon_squeeze_void_nr
_platon_squeeze_void_average_x
_platon_squeeze_void_average_y
_platon_squeeze_void_average_z
_platon_squeeze_void_volume
_platon_squeeze_void_count_electrons
_platon_squeeze_void_content
1 0.000 0.500 -0.004 1540 630 ' '
2 0.500 0.000 -0.009 1540 630 ' '
